data_7707061
loop_
_publ_author_name
'Nishimura, Tsubasa'
'Sakurai, Takahiro'
'Shinokubo, Hiroshi'
'Miyake, Yoshihiro'

_publ_section_title
;
 Iron hexamesityl-5,15-diazaporphyrin: synthesis, structure and catalytic
 use for direct oxidation of sp<sup>3</sup> C-H bonds.
;
_journal_issue 18
_journal_name_full 'Dalton transactions (Cambridge, England : 2003)'
_journal_page_first 6343
_journal_page_last 6348
_journal_paper_doi 10.1039/d1dt00893e
_journal_volume 50
_journal_year 2021
_chemical_formula_moiety 'C72 H72 N6'
_chemical_formula_sum 'C72 H72 N6'
_chemical_formula_weight 1021.35
_space_group_crystal_system monoclinic
_space_group_IT_number 15
_space_group_name_Hall '-C 2yc'
_space_group_name_H-M_alt 'C 1 2/c 1'
_atom_sites_solution_hydrogens geom
_audit_creation_method SHELXL-2018/1
_audit_update_record
;
2021-04-03 deposited with the CCDC.	2021-04-05 downloaded from the CCDC.
;
_cell_angle_alpha 90
_cell_angle_beta 125.738(5)
_cell_angle_gamma 90
_cell_formula_units_Z 4
_cell_length_a 33.9069(11)
_cell_length_b 12.6916(2)
_cell_length_c 16.8395(6)
_cell_measurement_reflns_used 16324
_cell_measurement_temperature 93(2)
_cell_measurement_theta_max 30.8040
_cell_measurement_theta_min 1.8040
_cell_volume 5882.0(5)
_computing_cell_refinement 'CrysAlisPro 1.171.40.67a (Rigaku OD, 2019)'
_computing_data_collection 'Bruker APEX2'
_computing_data_reduction 'CrysAlisPro 1.171.40.67a (Rigaku OD, 2019)'
_computing_molecular_graphics 'Yadokari-XG 2011 (Wakita Nemoto et al., 2011)'
_computing_publication_material 'Yadokari-XG 2011 (Wakita,Nemoto et al., 2011)'
_computing_structure_refinement 'SHELXL-2018/1 (Sheldrick, 2018)'
_computing_structure_solution 'SHELXT-2018/1 (Sheldrick, 2018)'
_diffrn_ambient_temperature 93(2)
_diffrn_measured_fraction_theta_full 0.988
_diffrn_measured_fraction_theta_max 0.788
_diffrn_measurement_device_type 'Bruker APEX-III CCD'
_diffrn_measurement_method '\f and \w scans'
_diffrn_radiation_type MoK\a
_diffrn_radiation_wavelength 0.71073
_diffrn_reflns_av_R_equivalents 0.0577
_diffrn_reflns_av_unetI/netI 0.0423
_diffrn_reflns_Laue_measured_fraction_full 0.988
_diffrn_reflns_Laue_measured_fraction_max 0.788
_diffrn_reflns_limit_h_max 45
_diffrn_reflns_limit_h_min -40
_diffrn_reflns_limit_k_max 17
_diffrn_reflns_limit_k_min -18
_diffrn_reflns_limit_l_max 23
_diffrn_reflns_limit_l_min -21
_diffrn_reflns_number 42922
_diffrn_reflns_point_group_measured_fraction_full 0.988
_diffrn_reflns_point_group_measured_fraction_max 0.788
_diffrn_reflns_theta_full 25.242
_diffrn_reflns_theta_max 31.216
_diffrn_reflns_theta_min 2.421
_exptl_absorpt_coefficient_mu 0.067
_exptl_absorpt_correction_T_max 0.992
_exptl_absorpt_correction_T_min 0.983
_exptl_absorpt_correction_type multi-scan
_exptl_absorpt_process_details
;
CrysAlisPro 1.171.40.67a (Rigaku Oxford Diffraction, 2019)
Empirical absorption correction using spherical harmonics,
 implemented in SCALE3 ABSPACK scaling algorithm.
;
_exptl_crystal_colour black
_exptl_crystal_density_diffrn 1.153
_exptl_crystal_description prism
_exptl_crystal_F_000 2184
_exptl_crystal_size_max 0.260
_exptl_crystal_size_mid 0.230
_exptl_crystal_size_min 0.120
_refine_diff_density_max 0.761
_refine_diff_density_min -0.489
_refine_diff_density_rms 0.095
_refine_ls_extinction_method none
_refine_ls_goodness_of_fit_ref 1.188
_refine_ls_hydrogen_treatment constr
_refine_ls_matrix_type full
_refine_ls_number_parameters 362
_refine_ls_number_reflns 7542
_refine_ls_number_restraints 0
_refine_ls_restrained_S_all 1.188
_refine_ls_R_factor_all 0.0951
_refine_ls_R_factor_gt 0.0623
_refine_ls_shift/su_max 0.000
_refine_ls_shift/su_mean 0.000
_refine_ls_structure_factor_coef Fsqd
_refine_ls_weighting_details 'w=1/[\s^2^(Fo^2^)+(0.0890P)^2^+12.0673P] where P=(Fo^2^+2Fc^2^)/3'
_refine_ls_weighting_scheme calc
_refine_ls_wR_factor_gt 0.1597
_refine_ls_wR_factor_ref 0.2190
_reflns_Friedel_coverage 0.000
_reflns_number_gt 5875
_reflns_number_total 7542
_reflns_threshold_expression 'I > 2\s(I)'
_cod_data_source_file d1dt00893e2.cif
_cod_data_source_block 2071242tsrev
_cod_depositor_comments 'Adding full bibliography for 7707061--7707063.cif.'
_cod_original_cell_volume 5882.0(4)
_cod_original_sg_symbol_H-M 'C 2/c'
_cod_database_code 7707061
_shelx_shelxl_version_number 2018/1
_shelx_space_group_comment
;
The symmetry employed for this shelxl refinement is uniquely defined
by the following loop, which should always be used as a source of
symmetry information in preference to the above space-group names.
They are only intended as comments.
;
_shelx_estimated_absorpt_t_min 0.983
_shelx_estimated_absorpt_t_max 0.992

loop_
_space_group_symop_operation_xyz
'x, y, z'
'-x, y, -z+1/2'
'x+1/2, y+1/2, z'
'-x+1/2, y+1/2, -z+1/2'
'-x, -y, -z'
'x, -y, z-1/2'
'-x+1/2, -y+1/2, -z'
'x+1/2, -y+1/2, z-1/2'

loop_
_atom_site_label
_atom_site_type_symbol
_atom_site_fract_x
_atom_site_fract_y
_atom_site_fract_z
_atom_site_U_iso_or_equiv
_atom_site_adp_type
_atom_site_occupancy
_atom_site_site_symmetry_order
_atom_site_calc_flag
_atom_site_refinement_flags_posn
_atom_site_refinement_flags_adp
_atom_site_refinement_flags_occupancy
_atom_site_disorder_assembly
_atom_site_disorder_group
N1 N 0.71351(6) 0.68659(14) 0.64035(12) 0.0187(3) Uani 1 1 d . . . . .
N2 N 0.68623(6) 0.75432(14) 0.48099(12) 0.0194(3) Uani 1 1 d . . . . .
H1A H 0.713606 0.754909 0.486199 0.023 Uiso 0.56(4) 1 calc R U P A 1
N3 N 0.78340(6) 0.69415(14) 0.63535(12) 0.0195(3) Uani 1 1 d . . . . .
H1B H 0.770266 0.720538 0.576611 0.023 Uiso 0.44(4) 1 calc R U P A 2
C1 C 0.64178(7) 0.78524(16) 0.40125(14) 0.0196(4) Uani 1 1 d . . . . .
C2 C 0.60619(7) 0.77074(16) 0.42141(15) 0.0198(4) Uani 1 1 d . . . . .
H2 H 0.572423 0.785568 0.378103 0.024 Uiso 1 1 calc R U . . .
C3 C 0.62998(7) 0.73185(16) 0.51410(14) 0.0185(4) Uani 1 1 d . . . . .
C4 C 0.68060(7) 0.72239(16) 0.55106(14) 0.0188(4) Uani 1 1 d . . . . .
C5 C 0.76007(7) 0.67368(16) 0.67772(14) 0.0172(4) Uani 1 1 d . . . . .
C6 C 0.79460(7) 0.63173(16) 0.77638(14) 0.0188(4) Uani 1 1 d . . . . .
C7 C 0.83769(7) 0.62658(16) 0.78913(14) 0.0191(4) Uani 1 1 d . . . . .
H3 H 0.867305 0.601457 0.845904 0.023 Uiso 1 1 calc R U . . .
C8 C 0.83102(7) 0.66600(16) 0.70121(14) 0.0187(4) Uani 1 1 d . . . . .
C9 C 0.63293(7) 0.82590(16) 0.31454(14) 0.0190(4) Uani 1 1 d . . . . .
C10 C 0.61112(7) 0.70042(16) 0.57094(14) 0.0197(4) Uani 1 1 d . . . . .
C11 C 0.57867(8) 0.61551(17) 0.53980(16) 0.0233(4) Uani 1 1 d . . . . .
C12 C 0.56215(9) 0.58653(19) 0.59546(18) 0.0305(5) Uani 1 1 d . . . . .
H4 H 0.540134 0.529201 0.574187 0.037 Uiso 1 1 calc R U . . .
C13 C 0.57681(10) 0.6387(2) 0.68077(19) 0.0364(6) Uani 1 1 d . . . . .
C14 C 0.60903(9) 0.7217(2) 0.71045(18) 0.0330(5) Uani 1 1 d . . . . .
H5 H 0.619386 0.758248 0.768862 0.040 Uiso 1 1 calc R U . . .
C15 C 0.62678(8) 0.75348(18) 0.65795(16) 0.0241(4) Uani 1 1 d . . . . .
C16 C 0.56194(10) 0.5548(2) 0.4482(2) 0.0373(6) Uani 1 1 d . . . . .
H6 H 0.546937 0.488491 0.447473 0.056 Uiso 1 1 calc R U . . .
H7 H 0.589874 0.539653 0.446783 0.056 Uiso 1 1 calc R U . . .
H8 H 0.538130 0.596833 0.390675 0.056 Uiso 1 1 calc R U . . .
C17 C 0.55890(15) 0.6053(3) 0.7411(3) 0.0648(11) Uani 1 1 d . . . . .
H9A H 0.573150 0.651293 0.798413 0.097 Uiso 0.47(5) 1 calc R U P . .
H10A H 0.523406 0.610869 0.701265 0.097 Uiso 0.47(5) 1 calc R U P . .
H11A H 0.568584 0.532241 0.762630 0.097 Uiso 0.47(5) 1 calc R U P . .
H9B H 0.536943 0.544976 0.709792 0.097 Uiso 0.53(5) 1 calc R U P . .
H10B H 0.586687 0.585400 0.806941 0.097 Uiso 0.53(5) 1 calc R U P . .
H11B H 0.541510 0.664028 0.745575 0.097 Uiso 0.53(5) 1 calc R U P . .
C18 C 0.66336(8) 0.84175(19) 0.69842(17) 0.0290(5) Uani 1 1 d . . . . .
H12 H 0.655898 0.893046 0.731394 0.044 Uiso 1 1 calc R U . . .
H13 H 0.661957 0.876460 0.644832 0.044 Uiso 1 1 calc R U . . .
H14 H 0.696025 0.813150 0.745351 0.044 Uiso 1 1 calc R U . . .
C19 C 0.78188(7) 0.60828(16) 0.84566(14) 0.0199(4) Uani 1 1 d . . . . .
C20 C 0.74637(8) 0.53306(17) 0.82286(15) 0.0225(4) Uani 1 1 d . . . . .
C21 C 0.73387(9) 0.51759(19) 0.88781(17) 0.0273(5) Uani 1 1 d . . . . .
H15 H 0.710619 0.465052 0.873526 0.033 Uiso 1 1 calc R U . . .
C22 C 0.75447(8) 0.57682(19) 0.97246(16) 0.0272(5) Uani 1 1 d . . . . .
C23 C 0.78925(8) 0.65112(18) 0.99329(15) 0.0251(4) Uani 1 1 d . . . . .
H16 H 0.803341 0.692701 1.050729 0.030 Uiso 1 1 calc R U . . .
C24 C 0.80427(8) 0.66692(18) 0.93273(15) 0.0235(4) Uani 1 1 d . . . . .
C25 C 0.72125(8) 0.46585(19) 0.73207(16) 0.0272(5) Uani 1 1 d . . . . .
H17 H 0.714952 0.395801 0.746894 0.041 Uiso 1 1 calc R U . . .
H18 H 0.742042 0.459187 0.709550 0.041 Uiso 1 1 calc R U . . .
H19 H 0.690403 0.498822 0.680700 0.041 Uiso 1 1 calc R U . . .
C26 C 0.74071(10) 0.5591(2) 1.04147(19) 0.0352(6) Uani 1 1 d . . . . .
H20 H 0.766725 0.520365 1.099001 0.053 Uiso 1 1 calc R U . . .
H21 H 0.710550 0.518222 1.008446 0.053 Uiso 1 1 calc R U . . .
H22 H 0.735878 0.627249 1.062019 0.053 Uiso 1 1 calc R U . . .
C27 C 0.84374(8) 0.7465(2) 0.96289(16) 0.0288(5) Uani 1 1 d . . . . .
H23 H 0.849391 0.788907 1.017269 0.043 Uiso 1 1 calc R U . . .
H24 H 0.833729 0.792533 0.907368 0.043 Uiso 1 1 calc R U . . .
H25 H 0.873749 0.709664 0.983629 0.043 Uiso 1 1 calc R U . . .
C28 C 0.58286(7) 0.86455(17) 0.23624(14) 0.0206(4) Uani 1 1 d . . . . .
C29 C 0.56825(7) 0.96403(17) 0.24605(15) 0.0221(4) Uani 1 1 d . . . . .
C30 C 0.52231(8) 1.00125(18) 0.17097(15) 0.0241(4) Uani 1 1 d . . . . .
H26 H 0.512405 1.068811 0.177433 0.029 Uiso 1 1 calc R U . . .
C31 C 0.49064(7) 0.94277(18) 0.08718(15) 0.0239(4) Uani 1 1 d . . . . .
C32 C 0.50568(7) 0.84368(18) 0.07949(15) 0.0247(4) Uani 1 1 d . . . . .
H27 H 0.484310 0.802484 0.022747 0.030 Uiso 1 1 calc R U . . .
C33 C 0.55115(7) 0.80311(18) 0.15256(15) 0.0230(4) Uani 1 1 d . . . . .
C34 C 0.60164(8) 1.0314(2) 0.33446(16) 0.0291(5) Uani 1 1 d . . . . .
H28 H 0.609267 0.995030 0.393210 0.044 Uiso 1 1 calc R U . . .
H29 H 0.585698 1.098689 0.327491 0.044 Uiso 1 1 calc R U . . .
H30 H 0.631716 1.044528 0.340279 0.044 Uiso 1 1 calc R U . . .
C35 C 0.44185(8) 0.9858(2) 0.00572(16) 0.0281(5) Uani 1 1 d . . . . .
H31 H 0.416121 0.945733 0.002050 0.042 Uiso 1 1 calc R U . . .
H32 H 0.438029 0.979567 -0.056441 0.042 Uiso 1 1 calc R U . . .
H33 H 0.439634 1.060101 0.018526 0.042 Uiso 1 1 calc R U . . .
C36 C 0.56582(9) 0.6956(2) 0.14016(18) 0.0330(5) Uani 1 1 d . . . . .
H34 H 0.537739 0.661088 0.082596 0.049 Uiso 1 1 calc R U . . .
H35 H 0.577443 0.652976 0.198452 0.049 Uiso 1 1 calc R U . . .
H36 H 0.591818 0.703027 0.131355 0.049 Uiso 1 1 calc R U . . .

loop_
_atom_site_aniso_label
_atom_site_aniso_U_11
_atom_site_aniso_U_22
_atom_site_aniso_U_33
_atom_site_aniso_U_23
_atom_site_aniso_U_13
_atom_site_aniso_U_12
N1 0.0172(8) 0.0221(8) 0.0152(8) 0.0026(7) 0.0085(6) 0.0034(6)
N2 0.0176(8) 0.0235(9) 0.0169(8) 0.0030(7) 0.0098(6) 0.0025(6)
N3 0.0175(8) 0.0237(9) 0.0149(8) 0.0026(7) 0.0082(6) 0.0012(6)
C1 0.0186(9) 0.0229(10) 0.0154(9) 0.0003(8) 0.0088(7) -0.0002(7)
C2 0.0151(8) 0.0242(10) 0.0185(9) 0.0017(8) 0.0089(7) 0.0008(7)
C3 0.0162(9) 0.0210(9) 0.0170(9) -0.0001(7) 0.0089(7) -0.0009(7)
C4 0.0189(9) 0.0207(9) 0.0150(9) 0.0013(7) 0.0089(7) 0.0014(7)
C5 0.0150(8) 0.0220(9) 0.0144(9) 0.0018(7) 0.0084(7) 0.0040(7)
C6 0.0196(9) 0.0218(9) 0.0132(9) 0.0028(7) 0.0085(7) 0.0042(7)
C7 0.0171(9) 0.0239(10) 0.0126(8) 0.0046(7) 0.0067(7) 0.0034(7)
C8 0.0166(9) 0.0217(10) 0.0146(9) 0.0013(7) 0.0073(7) 0.0008(7)
C9 0.0178(9) 0.0218(10) 0.0131(9) 0.0009(7) 0.0066(7) -0.0007(7)
C10 0.0183(9) 0.0208(10) 0.0171(9) 0.0041(8) 0.0087(7) 0.0033(7)
C11 0.0253(10) 0.0229(10) 0.0237(10) -0.0004(8) 0.0154(8) -0.0025(8)
C12 0.0352(12) 0.0305(12) 0.0316(12) -0.0010(10) 0.0228(10) -0.0087(9)
C13 0.0464(15) 0.0421(14) 0.0343(13) -0.0044(11) 0.0312(12) -0.0118(11)
C14 0.0406(13) 0.0398(14) 0.0278(12) -0.0088(10) 0.0252(11) -0.0110(11)
C15 0.0246(10) 0.0265(11) 0.0225(10) -0.0021(9) 0.0144(8) -0.0020(8)
C16 0.0481(15) 0.0367(14) 0.0373(14) -0.0155(11) 0.0306(12) -0.0182(11)
C17 0.089(3) 0.081(3) 0.055(2) -0.0225(18) 0.059(2) -0.044(2)
C18 0.0302(11) 0.0306(12) 0.0264(11) -0.0082(9) 0.0166(9) -0.0076(9)
C19 0.0218(9) 0.0222(10) 0.0169(9) 0.0070(8) 0.0119(7) 0.0080(7)
C20 0.0260(10) 0.0247(10) 0.0204(10) 0.0044(8) 0.0156(8) 0.0066(8)
C21 0.0329(11) 0.0295(12) 0.0255(11) 0.0052(9) 0.0204(9) 0.0025(9)
C22 0.0330(11) 0.0311(12) 0.0228(10) 0.0087(9) 0.0192(9) 0.0099(9)
C23 0.0311(11) 0.0284(11) 0.0168(9) 0.0035(8) 0.0145(8) 0.0076(9)
C24 0.0235(10) 0.0277(11) 0.0167(9) 0.0058(8) 0.0103(8) 0.0065(8)
C25 0.0303(11) 0.0306(12) 0.0240(11) -0.0004(9) 0.0176(9) -0.0017(9)
C26 0.0506(15) 0.0364(13) 0.0298(12) 0.0057(10) 0.0299(11) 0.0072(11)
C27 0.0270(11) 0.0356(13) 0.0189(10) -0.0016(9) 0.0107(8) 0.0013(9)
C28 0.0179(9) 0.0277(10) 0.0140(9) 0.0045(8) 0.0081(7) -0.0008(7)
C29 0.0222(9) 0.0278(11) 0.0160(9) 0.0034(8) 0.0110(8) 0.0006(8)
C30 0.0234(10) 0.0279(11) 0.0224(10) 0.0062(9) 0.0141(8) 0.0046(8)
C31 0.0191(9) 0.0303(11) 0.0194(10) 0.0078(9) 0.0097(8) 0.0003(8)
C32 0.0177(9) 0.0309(11) 0.0171(9) 0.0013(8) 0.0054(7) -0.0043(8)
C33 0.0205(9) 0.0263(11) 0.0180(9) 0.0028(8) 0.0089(8) -0.0016(8)
C34 0.0291(11) 0.0315(12) 0.0193(10) -0.0014(9) 0.0100(8) -0.0006(9)
C35 0.0198(10) 0.0345(12) 0.0256(11) 0.0096(9) 0.0107(8) 0.0043(8)
C36 0.0265(11) 0.0305(12) 0.0291(12) -0.0037(10) 0.0090(9) 0.0011(9)

loop_
_atom_type_symbol
_atom_type_description
_atom_type_scat_dispersion_real
_atom_type_scat_dispersion_imag
_atom_type_scat_source
C C 0.0033 0.0016 'International Tables Vol C Tables 4.2.6.8 and 6.1.1.4'
H H 0.0000 0.0000 'International Tables Vol C Tables 4.2.6.8 and 6.1.1.4'
N N 0.0061 0.0033 'International Tables Vol C Tables 4.2.6.8 and 6.1.1.4'

loop_
_geom_angle_atom_site_label_1
_geom_angle_atom_site_label_2
_geom_angle_atom_site_label_3
_geom_angle
_geom_angle_site_symmetry_1
_geom_angle_site_symmetry_3
_geom_angle_publ_flag
C5 N1 C4 124.21(18) . . ?
C4 N2 C1 107.74(16) . . ?
C4 N2 H1A 126.1 . . ?
C1 N2 H1A 126.1 . . ?
C5 N3 C8 107.25(16) . . ?
C5 N3 H1B 126.4 . . ?
C8 N3 H1B 126.4 . . ?
N2 C1 C9 124.79(18) . . ?
N2 C1 C2 109.04(17) . . ?
C9 C1 C2 126.17(18) . . ?
C3 C2 C1 107.36(17) . . ?
C3 C2 H2 126.3 . . ?
C1 C2 H2 126.3 . . ?
C2 C3 C4 106.38(17) . . ?
C2 C3 C10 130.27(18) . . ?
C4 C3 C10 123.33(17) . . ?
N1 C4 N2 129.35(18) . . ?
N1 C4 C3 121.17(18) . . ?
N2 C4 C3 109.47(17) . . ?
N1 C5 N3 128.47(18) . . ?
N1 C5 C6 121.71(18) . . ?
N3 C5 C6 109.82(16) . . ?
C7 C6 C5 105.80(17) . . ?
C7 C6 C19 130.34(18) . . ?
C5 C6 C19 123.75(17) . . ?
C6 C7 C8 108.20(17) . . ?
C6 C7 H3 125.9 . . ?
C8 C7 H3 125.9 . . ?
N3 C8 C9 125.15(18) . 7_666 ?
N3 C8 C7 108.92(17) . . ?
C9 C8 C7 125.93(18) 7_666 . ?
C8 C9 C1 122.96(18) 7_666 . ?
C8 C9 C28 118.41(17) 7_666 . ?
C1 C9 C28 118.62(18) . . ?
C11 C10 C15 119.58(19) . . ?
C11 C10 C3 120.29(18) . . ?
C15 C10 C3 120.10(18) . . ?
C12 C11 C10 119.1(2) . . ?
C12 C11 C16 119.7(2) . . ?
C10 C11 C16 121.23(19) . . ?
C13 C12 C11 122.0(2) . . ?
C13 C12 H4 119.0 . . ?
C11 C12 H4 119.0 . . ?
C12 C13 C14 117.9(2) . . ?
C12 C13 C17 121.3(2) . . ?
C14 C13 C17 120.7(2) . . ?
C13 C14 C15 122.4(2) . . ?
C13 C14 H5 118.8 . . ?
C15 C14 H5 118.8 . . ?
C14 C15 C10 119.0(2) . . ?
C14 C15 C18 118.5(2) . . ?
C10 C15 C18 122.54(19) . . ?
C11 C16 H6 109.5 . . ?
C11 C16 H7 109.5 . . ?
H6 C16 H7 109.5 . . ?
C11 C16 H8 109.5 . . ?
H6 C16 H8 109.5 . . ?
H7 C16 H8 109.5 . . ?
C13 C17 H9A 109.5 . . ?
C13 C17 H10A 109.5 . . ?
H9A C17 H10A 109.5 . . ?
C13 C17 H11A 109.5 . . ?
H9A C17 H11A 109.5 . . ?
H10A C17 H11A 109.5 . . ?
H9B C17 H10B 109.5 . . ?
H9B C17 H11B 109.5 . . ?
H10B C17 H11B 109.5 . . ?
C15 C18 H12 109.5 . . ?
C15 C18 H13 109.5 . . ?
H12 C18 H13 109.5 . . ?
C15 C18 H14 109.5 . . ?
H12 C18 H14 109.5 . . ?
H13 C18 H14 109.5 . . ?
C20 C19 C24 119.98(18) . . ?
C20 C19 C6 121.05(18) . . ?
C24 C19 C6 118.89(19) . . ?
C21 C20 C19 119.0(2) . . ?
C21 C20 C25 117.7(2) . . ?
C19 C20 C25 123.32(18) . . ?
C22 C21 C20 121.8(2) . . ?
C22 C21 H15 119.1 . . ?
C20 C21 H15 119.1 . . ?
C21 C22 C23 118.2(2) . . ?
C21 C22 C26 121.1(2) . . ?
C23 C22 C26 120.6(2) . . ?
C22 C23 C24 122.2(2) . . ?
C22 C23 H16 118.9 . . ?
C24 C23 H16 118.9 . . ?
C23 C24 C19 118.7(2) . . ?
C23 C24 C27 118.8(2) . . ?
C19 C24 C27 122.53(19) . . ?
C20 C25 H17 109.5 . . ?
C20 C25 H18 109.5 . . ?
H17 C25 H18 109.5 . . ?
C20 C25 H19 109.5 . . ?
H17 C25 H19 109.5 . . ?
H18 C25 H19 109.5 . . ?
C22 C26 H20 109.5 . . ?
C22 C26 H21 109.5 . . ?
H20 C26 H21 109.5 . . ?
C22 C26 H22 109.5 . . ?
H20 C26 H22 109.5 . . ?
H21 C26 H22 109.5 . . ?
C24 C27 H23 109.5 . . ?
C24 C27 H24 109.5 . . ?
H23 C27 H24 109.5 . . ?
C24 C27 H25 109.5 . . ?
H23 C27 H25 109.5 . . ?
H24 C27 H25 109.5 . . ?
C29 C28 C33 120.10(19) . . ?
C29 C28 C9 119.22(18) . . ?
C33 C28 C9 120.66(19) . . ?
C30 C29 C28 118.9(2) . . ?
C30 C29 C34 120.1(2) . . ?
C28 C29 C34 121.06(19) . . ?
C31 C30 C29 122.1(2) . . ?
C31 C30 H26 118.9 . . ?
C29 C30 H26 118.9 . . ?
C30 C31 C32 118.05(19) . . ?
C30 C31 C35 121.2(2) . . ?
C32 C31 C35 120.7(2) . . ?
C31 C32 C33 121.9(2) . . ?
C31 C32 H27 119.0 . . ?
C33 C32 H27 119.0 . . ?
C32 C33 C28 118.9(2) . . ?
C32 C33 C36 119.8(2) . . ?
C28 C33 C36 121.27(19) . . ?
C29 C34 H28 109.5 . . ?
C29 C34 H29 109.5 . . ?
H28 C34 H29 109.5 . . ?
C29 C34 H30 109.5 . . ?
H28 C34 H30 109.5 . . ?
H29 C34 H30 109.5 . . ?
C31 C35 H31 109.5 . . ?
C31 C35 H32 109.5 . . ?
H31 C35 H32 109.5 . . ?
C31 C35 H33 109.5 . . ?
H31 C35 H33 109.5 . . ?
H32 C35 H33 109.5 . . ?
C33 C36 H34 109.5 . . ?
C33 C36 H35 109.5 . . ?
H34 C36 H35 109.5 . . ?
C33 C36 H36 109.5 . . ?
H34 C36 H36 109.5 . . ?
H35 C36 H36 109.5 . . ?

loop_
_geom_bond_atom_site_label_1
_geom_bond_atom_site_label_2
_geom_bond_distance
_geom_bond_site_symmetry_2
_geom_bond_publ_flag
N1 C5 1.325(2) . ?
N1 C4 1.324(2) . ?
N2 C4 1.362(3) . ?
N2 C1 1.365(2) . ?
N2 H1A 0.8800 . ?
N3 C5 1.364(3) . ?
N3 C8 1.368(2) . ?
N3 H1B 0.8800 . ?
C1 C9 1.406(3) . ?
C1 C2 1.444(3) . ?
C2 C3 1.364(3) . ?
C2 H2 0.9500 . ?
C3 C4 1.449(3) . ?
C3 C10 1.483(3) . ?
C5 C6 1.464(3) . ?
C6 C7 1.349(3) . ?
C6 C19 1.491(3) . ?
C7 C8 1.450(3) . ?
C7 H3 0.9500 . ?
C8 C9 1.398(3) 7_666 ?
C9 C28 1.499(3) . ?
C10 C11 1.405(3) . ?
C10 C15 1.405(3) . ?
C11 C12 1.393(3) . ?
C11 C16 1.508(3) . ?
C12 C13 1.384(4) . ?
C12 H4 0.9500 . ?
C13 C14 1.384(4) . ?
C13 C17 1.517(3) . ?
C14 C15 1.388(3) . ?
C14 H5 0.9500 . ?
C15 C18 1.507(3) . ?
C16 H6 0.9800 . ?
C16 H7 0.9800 . ?
C16 H8 0.9800 . ?
C17 H9A 0.9800 . ?
C17 H10A 0.9800 . ?
C17 H11A 0.9800 . ?
C17 H9B 0.9800 . ?
C17 H10B 0.9800 . ?
C17 H11B 0.9800 . ?
C18 H12 0.9800 . ?
C18 H13 0.9800 . ?
C18 H14 0.9800 . ?
C19 C20 1.403(3) . ?
C19 C24 1.407(3) . ?
C20 C21 1.399(3) . ?
C20 C25 1.507(3) . ?
C21 C22 1.386(3) . ?
C21 H15 0.9500 . ?
C22 C23 1.386(3) . ?
C22 C26 1.501(3) . ?
C23 C24 1.395(3) . ?
C23 H16 0.9500 . ?
C24 C27 1.508(3) . ?
C25 H17 0.9800 . ?
C25 H18 0.9800 . ?
C25 H19 0.9800 . ?
C26 H20 0.9800 . ?
C26 H21 0.9800 . ?
C26 H22 0.9800 . ?
C27 H23 0.9800 . ?
C27 H24 0.9800 . ?
C27 H25 0.9800 . ?
C28 C29 1.401(3) . ?
C28 C33 1.407(3) . ?
C29 C30 1.396(3) . ?
C29 C34 1.504(3) . ?
C30 C31 1.387(3) . ?
C30 H26 0.9500 . ?
C31 C32 1.391(3) . ?
C31 C35 1.505(3) . ?
C32 C33 1.393(3) . ?
C32 H27 0.9500 . ?
C33 C36 1.508(3) . ?
C34 H28 0.9800 . ?
C34 H29 0.9800 . ?
C34 H30 0.9800 . ?
C35 H31 0.9800 . ?
C35 H32 0.9800 . ?
C35 H33 0.9800 . ?
C36 H34 0.9800 . ?
C36 H35 0.9800 . ?
C36 H36 0.9800 . ?

loop_
_geom_torsion_atom_site_label_1
_geom_torsion_atom_site_label_2
_geom_torsion_atom_site_label_3
_geom_torsion_atom_site_label_4
_geom_torsion
_geom_torsion_site_symmetry_1
_geom_torsion_site_symmetry_2
_geom_torsion_site_symmetry_3
_geom_torsion_site_symmetry_4
_geom_torsion_publ_flag
C4 N2 C1 C9 178.3(2) . . . . ?
C4 N2 C1 C2 -0.8(2) . . . . ?
N2 C1 C2 C3 0.5(2) . . . . ?
C9 C1 C2 C3 -178.6(2) . . . . ?
C1 C2 C3 C4 0.0(2) . . . . ?
C1 C2 C3 C10 -178.4(2) . . . . ?
C5 N1 C4 N2 -1.2(3) . . . . ?
C5 N1 C4 C3 178.35(19) . . . . ?
C1 N2 C4 N1 -179.6(2) . . . . ?
C1 N2 C4 C3 0.8(2) . . . . ?
C2 C3 C4 N1 179.88(19) . . . . ?
C10 C3 C4 N1 -1.6(3) . . . . ?
C2 C3 C4 N2 -0.5(2) . . . . ?
C10 C3 C4 N2 178.05(18) . . . . ?
C4 N1 C5 N3 0.6(3) . . . . ?
C4 N1 C5 C6 -178.76(19) . . . . ?
C8 N3 C5 N1 -178.6(2) . . . . ?
C8 N3 C5 C6 0.9(2) . . . . ?
N1 C5 C6 C7 178.35(19) . . . . ?
N3 C5 C6 C7 -1.1(2) . . . . ?
N1 C5 C6 C19 -5.1(3) . . . . ?
N3 C5 C6 C19 175.42(18) . . . . ?
C5 C6 C7 C8 0.9(2) . . . . ?
C19 C6 C7 C8 -175.3(2) . . . . ?
C5 N3 C8 C9 179.6(2) . . . 7_666 ?
C5 N3 C8 C7 -0.3(2) . . . . ?
C6 C7 C8 N3 -0.4(2) . . . . ?
C6 C7 C8 C9 179.7(2) . . . 7_666 ?
N2 C1 C9 C8 3.4(3) . . . 7_666 ?
C2 C1 C9 C8 -177.5(2) . . . 7_666 ?
N2 C1 C9 C28 -175.16(19) . . . . ?
C2 C1 C9 C28 3.9(3) . . . . ?
C2 C3 C10 C11 64.2(3) . . . . ?
C4 C3 C10 C11 -113.9(2) . . . . ?
C2 C3 C10 C15 -117.7(3) . . . . ?
C4 C3 C10 C15 64.2(3) . . . . ?
C15 C10 C11 C12 0.8(3) . . . . ?
C3 C10 C11 C12 178.9(2) . . . . ?
C15 C10 C11 C16 -178.5(2) . . . . ?
C3 C10 C11 C16 -0.4(3) . . . . ?
C10 C11 C12 C13 -0.2(4) . . . . ?
C16 C11 C12 C13 179.2(3) . . . . ?
C11 C12 C13 C14 -0.2(4) . . . . ?
C11 C12 C13 C17 -179.3(3) . . . . ?
C12 C13 C14 C15 0.0(4) . . . . ?
C17 C13 C14 C15 179.0(3) . . . . ?
C13 C14 C15 C10 0.7(4) . . . . ?
C13 C14 C15 C18 -177.5(3) . . . . ?
C11 C10 C15 C14 -1.1(3) . . . . ?
C3 C10 C15 C14 -179.2(2) . . . . ?
C11 C10 C15 C18 177.0(2) . . . . ?
C3 C10 C15 C18 -1.1(3) . . . . ?
C7 C6 C19 C20 -122.8(3) . . . . ?
C5 C6 C19 C20 61.6(3) . . . . ?
C7 C6 C19 C24 60.6(3) . . . . ?
C5 C6 C19 C24 -115.1(2) . . . . ?
C24 C19 C20 C21 -0.1(3) . . . . ?
C6 C19 C20 C21 -176.73(19) . . . . ?
C24 C19 C20 C25 -179.00(19) . . . . ?
C6 C19 C20 C25 4.4(3) . . . . ?
C19 C20 C21 C22 2.1(3) . . . . ?
C25 C20 C21 C22 -179.0(2) . . . . ?
C20 C21 C22 C23 -1.7(3) . . . . ?
C20 C21 C22 C26 -179.9(2) . . . . ?
C21 C22 C23 C24 -0.7(3) . . . . ?
C26 C22 C23 C24 177.5(2) . . . . ?
C22 C23 C24 C19 2.6(3) . . . . ?
C22 C23 C24 C27 -177.6(2) . . . . ?
C20 C19 C24 C23 -2.2(3) . . . . ?
C6 C19 C24 C23 174.55(18) . . . . ?
C20 C19 C24 C27 178.08(19) . . . . ?
C6 C19 C24 C27 -5.2(3) . . . . ?
C8 C9 C28 C29 -100.0(2) 7_666 . . . ?
C1 C9 C28 C29 78.7(3) . . . . ?
C8 C9 C28 C33 78.5(3) 7_666 . . . ?
C1 C9 C28 C33 -102.8(2) . . . . ?
C33 C28 C29 C30 -1.1(3) . . . . ?
C9 C28 C29 C30 177.41(18) . . . . ?
C33 C28 C29 C34 -179.54(19) . . . . ?
C9 C28 C29 C34 -1.0(3) . . . . ?
C28 C29 C30 C31 0.2(3) . . . . ?
C34 C29 C30 C31 178.7(2) . . . . ?
C29 C30 C31 C32 0.5(3) . . . . ?
C29 C30 C31 C35 -178.13(19) . . . . ?
C30 C31 C32 C33 -0.4(3) . . . . ?
C35 C31 C32 C33 178.2(2) . . . . ?
C31 C32 C33 C28 -0.4(3) . . . . ?
C31 C32 C33 C36 -179.4(2) . . . . ?
C29 C28 C33 C32 1.2(3) . . . . ?
C9 C28 C33 C32 -177.29(19) . . . . ?
C29 C28 C33 C36 -179.8(2) . . . . ?
C9 C28 C33 C36 1.7(3) . . . . ?
